data_2022832
loop_
_publ_author_name
'Chidambaranathan, Balasubramanian'
'Sivaraj, Settu'
'Vijayamathubalan, Pandy'
'Selvakumar, Shanmugam'

_publ_section_title
;
 Synthesis, crystal structure and Hirshfeld surface analysis of
 bis-[4-(2-amino-eth-yl)morpholine-&#x3ba;<sup>2</sup>
 <i>N</i>,<i>N</i>']di-aqua-nickel(II) dichloride.
;
_journal_coeditor_code XI2027
_journal_issue 'Pt 3'
_journal_name_full 'Acta crystallographica. Section E, Crystallographic communications'
_journal_page_first 226
_journal_page_last 230
_journal_paper_doi 10.1107/S2056989023001470
_journal_volume 79
_journal_year 2023
_chemical_formula_iupac '[Ni (C6 H14 N2 O)2 (H2 O)2] Cl2'
_chemical_formula_moiety 'C12 H32 N4 Ni O4 2+, 2(Cl -)'
_chemical_formula_sum 'C12 H32 Cl2 N4 Ni O4'
_chemical_formula_weight 426.02
_chemical_name_systematic
;
Bis[4-(2-aminoethyl)morpholine-\k^2^<i>N</i>,<i>N</i>']diaquanickel(II)
dichloride
;
_space_group_crystal_system monoclinic
_space_group_IT_number 14
_space_group_name_Hall '-P 2yn'
_space_group_name_H-M_alt 'P 1 21/n 1'
_atom_sites_solution_hydrogens mixed
_audit_creation_method SHELXL-2018/3
_cell_angle_alpha 90
_cell_angle_beta 107.4150(10)
_cell_angle_gamma 90
_cell_formula_units_Z 2
_cell_length_a 8.6495(4)
_cell_length_b 8.6593(4)
_cell_length_c 13.1882(6)
_cell_measurement_reflns_used 9948
_cell_measurement_temperature 298(2)
_cell_measurement_theta_max 70.09
_cell_measurement_theta_min 6.20
_cell_volume 942.50(8)
_computing_cell_refinement
;
APEX3/SAINT (Bruker, 2016)
;
_computing_data_collection
;
APEX3 (Bruker, 2016)
;
_computing_data_reduction
;
SAINT/XPREP (Bruker, 2016)
;
_computing_molecular_graphics 'PLATON (Spek, 2020)'
_computing_structure_refinement
;
<i>SHELXL2018/3</i> (Sheldrick, 2015<i>b</i>)
;
_computing_structure_solution
;
<i>SHELXT2018/2</i> (Sheldrick, 2015<i>a</i>)
;
_diffrn_ambient_temperature 298(2)
_diffrn_measured_fraction_theta_full 0.995
_diffrn_measured_fraction_theta_max 0.995
_diffrn_measurement_device_type 'Bruker D8 VENTURE diffractometer with PHOTON II detector'
_diffrn_measurement_method '\w and \f scan'
_diffrn_radiation_monochromator graphite
_diffrn_radiation_source 'micro-focus sealed tube'
_diffrn_radiation_type CuK\a
_diffrn_radiation_wavelength 1.54178
_diffrn_reflns_av_R_equivalents 0.0430
_diffrn_reflns_av_unetI/netI 0.0298
_diffrn_reflns_limit_h_max 10
_diffrn_reflns_limit_h_min -10
_diffrn_reflns_limit_k_max 10
_diffrn_reflns_limit_k_min -10
_diffrn_reflns_limit_l_max 15
_diffrn_reflns_limit_l_min -15
_diffrn_reflns_number 15220
_diffrn_reflns_theta_full 65.991
_diffrn_reflns_theta_max 65.991
_diffrn_reflns_theta_min 6.204
_exptl_absorpt_coefficient_mu 4.297
_exptl_absorpt_correction_T_max 0.6219
_exptl_absorpt_correction_T_min 0.4527
_exptl_absorpt_correction_type multi-scan
_exptl_absorpt_process_details
;
(SADABS; Bruker, 2016)
;
_exptl_crystal_colour green
_exptl_crystal_density_diffrn 1.501
_exptl_crystal_description block
_exptl_crystal_F_000 452
_exptl_crystal_size_max 0.178
_exptl_crystal_size_mid 0.153
_exptl_crystal_size_min 0.098
_refine_diff_density_max 0.695
_refine_diff_density_min -0.385
_refine_ls_extinction_coef 0.0076(14)
_refine_ls_extinction_expression Fc^*^=kFc[1+0.001xFc^2^\l^3^/sin(2\q)]^-1/4^
_refine_ls_extinction_method
;
<i>SHELXL2018/3</i> (Sheldrick, 2015<i>b</i>)
;
_refine_ls_goodness_of_fit_ref 1.080
_refine_ls_hydrogen_treatment mixed
_refine_ls_matrix_type full
_refine_ls_number_parameters 143
_refine_ls_number_reflns 1632
_refine_ls_number_restraints 113
_refine_ls_restrained_S_all 1.112
_refine_ls_R_factor_all 0.0598
_refine_ls_R_factor_gt 0.0588
_refine_ls_shift/su_max 0.000
_refine_ls_shift/su_mean 0.000
_refine_ls_structure_factor_coef Fsqd
_refine_ls_weighting_details 'w=1/[\s^2^(Fo^2^)+(0.0874P)^2^+1.7374P] where P=(Fo^2^+2Fc^2^)/3'
_refine_ls_weighting_scheme calc
_refine_ls_wR_factor_gt 0.1642
_refine_ls_wR_factor_ref 0.1653
_reflns_number_gt 1564
_reflns_number_total 1632
_reflns_threshold_expression 'I > 2\s(I)'
_cod_data_source_file xi2027sup1.cif
_cod_data_source_block I
_cod_depositor_comments 'Adding full bibliography for 2022832.cif.'
_cod_original_sg_symbol_H-M 'P 21/n'
_cod_database_code 2022832
_cod_database_fobs_code 2022832
_shelx_space_group_comment
;
The symmetry employed for this shelxl refinement is uniquely defined
by the following loop, which should always be used as a source of
symmetry information in preference to the above space-group names.
They are only intended as comments.
;
_shelx_estimated_absorpt_t_min 0.515
_shelx_estimated_absorpt_t_max 0.678

loop_
_space_group_symop_operation_xyz
'x, y, z'
'-x+1/2, y+1/2, -z+1/2'
'-x, -y, -z'
'x-1/2, -y-1/2, z-1/2'

loop_
_atom_site_type_symbol
_atom_site_label
_atom_site_fract_x
_atom_site_fract_y
_atom_site_fract_z
_atom_site_U_iso_or_equiv
_atom_site_adp_type
_atom_site_calc_flag
_atom_site_occupancy
_atom_site_disorder_assembly
_atom_site_disorder_group
Ni Ni1 0.500000 0.500000 0.500000 0.0377(4) Uani d 1 . .
Cl Cl1 0.58426(12) 0.26230(11) 0.79999(7) 0.0497(4) Uani d 1 . .
N N2 0.3557(4) 0.3416(4) 0.5464(2) 0.0417(7) Uani d 1 . .
H H2E 0.321086 0.270181 0.496166 0.050 Uiso calc 1 . .
H H2F 0.412811 0.294617 0.605857 0.050 Uiso calc 1 . .
C C1 0.2163(5) 0.4214(5) 0.5645(4) 0.0530(10) Uani d 1 . .
H H1A 0.169116 0.357477 0.607952 0.064 Uiso calc 1 . .
H H1B 0.134252 0.439523 0.497077 0.064 Uiso calc 1 . .
C C2 0.2705(6) 0.5732(6) 0.6197(4) 0.0617(12) Uani d 1 . .
H H2A 0.177632 0.627145 0.629318 0.074 Uiso calc 1 . .
H H2B 0.346316 0.554100 0.689329 0.074 Uiso calc 1 . .
N N1 0.3495(4) 0.6720(4) 0.5568(3) 0.0540(9) Uani d 1 . .
C C3 0.4447(7) 0.7938(6) 0.6282(5) 0.0788(16) Uani d 1 . .
H H3A 0.503172 0.746613 0.695416 0.095 Uiso calc 0.708(8) A 1
H H3B 0.524266 0.834796 0.596811 0.095 Uiso calc 0.708(8) A 1
H H3C 0.394298 0.808352 0.684009 0.095 Uiso calc 0.292(8) A 2
H H3D 0.551081 0.750267 0.661767 0.095 Uiso calc 0.292(8) A 2
C C6 0.2296(8) 0.7512(6) 0.4671(6) 0.0877(19) Uani d 1 . .
H H6A 0.285455 0.782072 0.416555 0.105 Uiso calc 0.708(8) A 1
H H6B 0.148727 0.675497 0.431770 0.105 Uiso calc 0.708(8) A 1
H H6C 0.217530 0.688961 0.403994 0.105 Uiso calc 0.292(8) A 2
H H6D 0.126270 0.748890 0.481740 0.105 Uiso calc 0.292(8) A 2
O O1 0.2524(8) 0.9954(5) 0.5545(5) 0.0697(15) Uani d 0.708(8) A 1
C C5 0.1454(8) 0.8844(7) 0.4888(6) 0.0633(18) Uani d 0.708(8) A 1
H H5A 0.086425 0.932949 0.422181 0.076 Uiso calc 0.708(8) A 1
H H5B 0.067047 0.851491 0.523849 0.076 Uiso calc 0.708(8) A 1
C C4 0.3492(9) 0.9208(8) 0.6487(6) 0.0674(19) Uani d 0.708(8) A 1
H H4A 0.278788 0.882257 0.688096 0.081 Uiso calc 0.708(8) A 1
H H4B 0.421466 0.996291 0.693024 0.081 Uiso calc 0.708(8) A 1
C C4' 0.4697(19) 0.9379(15) 0.5939(14) 0.068(4) Uani d 0.292(8) A 2
H H4'1 0.553724 0.933106 0.559085 0.082 Uiso calc 0.292(8) A 2
H H4'2 0.506450 1.006516 0.654532 0.082 Uiso calc 0.292(8) A 2
C C5' 0.254(2) 0.8918(14) 0.4431(12) 0.063(4) Uani d 0.292(8) A 2
H H5'1 0.150028 0.934129 0.402873 0.076 Uiso calc 0.292(8) A 2
H H5'2 0.320186 0.887646 0.395218 0.076 Uiso calc 0.292(8) A 2
O O1' 0.3261(18) 0.9976(12) 0.5223(10) 0.062(3) Uani d 0.292(8) A 2
O O2 0.6639(4) 0.5015(4) 0.6529(3) 0.0588(9) Uani d 1 . .
H H1W 0.657(5) 0.441(4) 0.701(3) 0.057(13) Uiso d 1 . .
H H2W 0.738(6) 0.567(5) 0.677(4) 0.10(2) Uiso d 1 . .

loop_
_atom_site_aniso_label
_atom_site_aniso_U_11
_atom_site_aniso_U_22
_atom_site_aniso_U_33
_atom_site_aniso_U_12
_atom_site_aniso_U_13
_atom_site_aniso_U_23
Ni1 0.0404(6) 0.0349(6) 0.0345(5) -0.0046(3) 0.0065(4) 0.0025(3)
Cl1 0.0538(6) 0.0504(6) 0.0434(6) 0.0047(4) 0.0124(4) 0.0080(4)
N2 0.0451(16) 0.0373(16) 0.0409(16) -0.0009(13) 0.0101(13) 0.0004(13)
C1 0.048(2) 0.053(2) 0.060(2) -0.0070(18) 0.0202(19) -0.006(2)
C2 0.060(3) 0.060(3) 0.069(3) -0.003(2) 0.027(2) -0.017(2)
N1 0.0505(18) 0.0363(17) 0.066(2) -0.0030(14) 0.0033(16) -0.0021(15)
C3 0.074(3) 0.049(3) 0.094(4) -0.006(2) -0.006(3) -0.017(3)
C6 0.079(3) 0.054(3) 0.097(4) 0.011(2) -0.023(3) -0.006(3)
O1 0.080(4) 0.040(2) 0.093(4) 0.002(2) 0.031(3) -0.004(2)
C5 0.068(4) 0.049(3) 0.072(4) 0.008(3) 0.020(3) -0.001(3)
C4 0.073(4) 0.052(4) 0.080(4) -0.007(3) 0.027(3) -0.024(3)
C4' 0.074(7) 0.046(7) 0.079(8) -0.009(6) 0.015(7) -0.010(6)
C5' 0.075(7) 0.048(7) 0.065(7) 0.006(6) 0.019(6) -0.007(6)
O1' 0.077(7) 0.041(5) 0.071(6) 0.000(5) 0.024(5) 0.000(4)
O2 0.0611(19) 0.0566(19) 0.0482(17) -0.0190(14) 0.0003(15) 0.0115(13)

loop_
_atom_type_symbol
_atom_type_description
_atom_type_scat_dispersion_real
_atom_type_scat_dispersion_imag
_atom_type_scat_source
C C 0.0181 0.0091 'International Tables Vol C Tables 4.2.6.8 and 6.1.1.4'
H H 0.0000 0.0000 'International Tables Vol C Tables 4.2.6.8 and 6.1.1.4'
N N 0.0311 0.0180 'International Tables Vol C Tables 4.2.6.8 and 6.1.1.4'
O O 0.0492 0.0322 'International Tables Vol C Tables 4.2.6.8 and 6.1.1.4'
Cl Cl 0.3639 0.7018 'International Tables Vol C Tables 4.2.6.8 and 6.1.1.4'
Ni Ni -3.0029 0.5091 'International Tables Vol C Tables 4.2.6.8 and 6.1.1.4'

loop_
_geom_angle_atom_site_label_1
_geom_angle_atom_site_label_2
_geom_angle_atom_site_label_3
_geom_angle_site_symmetry_1
_geom_angle_site_symmetry_3
_geom_angle
_geom_angle_publ_flag
N2 Ni1 N2 . 3_666 180.00(12) ?
N2 Ni1 O2 . 3_666 89.20(12) ?
N2 Ni1 O2 3_666 3_666 90.80(12) ?
N2 Ni1 O2 . . 90.80(12) ?
N2 Ni1 O2 3_666 . 89.20(12) ?
O2 Ni1 O2 3_666 . 180.0 ?
N2 Ni1 N1 . 3_666 96.89(13) ?
N2 Ni1 N1 3_666 3_666 83.11(13) ?
O2 Ni1 N1 3_666 3_666 88.14(14) ?
O2 Ni1 N1 . 3_666 91.86(14) ?
N2 Ni1 N1 . . 83.11(13) ?
N2 Ni1 N1 3_666 . 96.89(13) ?
O2 Ni1 N1 3_666 . 91.86(14) ?
O2 Ni1 N1 . . 88.14(14) ?
N1 Ni1 N1 3_666 . 180.0 ?
C1 N2 Ni1 . . 109.5(2) ?
C1 N2 H2E . . 109.8 ?
Ni1 N2 H2E . . 109.8 ?
C1 N2 H2F . . 109.8 ?
Ni1 N2 H2F . . 109.8 ?
H2E N2 H2F . . 108.2 ?
N2 C1 C2 . . 109.7(3) ?
N2 C1 H1A . . 109.7 ?
C2 C1 H1A . . 109.7 ?
N2 C1 H1B . . 109.7 ?
C2 C1 H1B . . 109.7 ?
H1A C1 H1B . . 108.2 ?
N1 C2 C1 . . 111.1(4) ?
N1 C2 H2A . . 109.4 ?
C1 C2 H2A . . 109.4 ?
N1 C2 H2B . . 109.4 ?
C1 C2 H2B . . 109.4 ?
H2A C2 H2B . . 108.0 ?
C6 N1 C3 . . 107.4(4) ?
C6 N1 C2 . . 112.3(4) ?
C3 N1 C2 . . 108.3(4) ?
C6 N1 Ni1 . . 112.1(4) ?
C3 N1 Ni1 . . 114.5(3) ?
C2 N1 Ni1 . . 102.3(2) ?
C4' C3 N1 . . 123.4(8) ?
C4 C3 N1 . . 114.7(5) ?
C4 C3 H3A . . 108.6 ?
N1 C3 H3A . . 108.6 ?
C4 C3 H3B . . 108.6 ?
N1 C3 H3B . . 108.6 ?
H3A C3 H3B . . 107.6 ?
C4' C3 H3C . . 106.5 ?
N1 C3 H3C . . 106.5 ?
C4' C3 H3D . . 106.5 ?
N1 C3 H3D . . 106.5 ?
H3C C3 H3D . . 106.5 ?
C5' C6 N1 . . 120.2(8) ?
C5 C6 N1 . . 119.0(6) ?
C5 C6 H6A . . 107.6 ?
N1 C6 H6A . . 107.6 ?
C5 C6 H6B . . 107.6 ?
N1 C6 H6B . . 107.6 ?
H6A C6 H6B . . 107.0 ?
C5' C6 H6C . . 107.3 ?
N1 C6 H6C . . 107.3 ?
C5' C6 H6D . . 107.3 ?
N1 C6 H6D . . 107.3 ?
H6C C6 H6D . . 106.9 ?
C4 O1 C5 . . 109.1(5) ?
O1 C5 C6 . . 112.6(5) ?
O1 C5 H5A . . 109.1 ?
C6 C5 H5A . . 109.1 ?
O1 C5 H5B . . 109.1 ?
C6 C5 H5B . . 109.1 ?
H5A C5 H5B . . 107.8 ?
O1 C4 C3 . . 113.5(6) ?
O1 C4 H4A . . 108.9 ?
C3 C4 H4A . . 108.9 ?
O1 C4 H4B . . 108.9 ?
C3 C4 H4B . . 108.9 ?
H4A C4 H4B . . 107.7 ?
C3 C4' O1' . . 111.1(11) ?
C3 C4' H4'1 . . 109.4 ?
O1' C4' H4'1 . . 109.4 ?
C3 C4' H4'2 . . 109.4 ?
O1' C4' H4'2 . . 109.4 ?
H4'1 C4' H4'2 . . 108.0 ?
C6 C5' O1' . . 120.4(13) ?
C6 C5' H5'1 . . 107.2 ?
O1' C5' H5'1 . . 107.2 ?
C6 C5' H5'2 . . 107.2 ?
O1' C5' H5'2 . . 107.2 ?
H5'1 C5' H5'2 . . 106.9 ?
C5' O1' C4' . . 111.6(12) ?
Ni1 O2 H1W . . 123(3) ?
Ni1 O2 H2W . . 126(3) ?
H1W O2 H2W . . 111(3) ?

loop_
_geom_bond_atom_site_label_1
_geom_bond_atom_site_label_2
_geom_bond_site_symmetry_2
_geom_bond_distance
_geom_bond_publ_flag
Ni1 N2 . 2.067(3) ?
Ni1 N2 3_666 2.067(3) ?
Ni1 O2 3_666 2.090(3) ?
Ni1 O2 . 2.090(3) ?
Ni1 N1 3_666 2.249(4) ?
Ni1 N1 . 2.249(4) ?
N2 C1 . 1.470(5) ?
N2 H2E . 0.8900 ?
N2 H2F . 0.8900 ?
C1 C2 . 1.508(6) ?
C1 H1A . 0.9700 ?
C1 H1B . 0.9700 ?
C2 N1 . 1.492(6) ?
C2 H2A . 0.9700 ?
C2 H2B . 0.9700 ?
N1 C6 . 1.487(6) ?
N1 C3 . 1.487(6) ?
C3 C4' . 1.366(13) ?
C3 C4 . 1.449(8) ?
C3 H3A . 0.9700 ?
C3 H3B . 0.9700 ?
C3 H3C . 0.9700 ?
C3 H3D . 0.9700 ?
C6 C5' . 1.292(13) ?
C6 C5 . 1.439(8) ?
C6 H6A . 0.9700 ?
C6 H6B . 0.9700 ?
C6 H6C . 0.9700 ?
C6 H6D . 0.9700 ?
O1 C4 . 1.428(9) ?
O1 C5 . 1.432(8) ?
C5 H5A . 0.9700 ?
C5 H5B . 0.9700 ?
C4 H4A . 0.9700 ?
C4 H4B . 0.9700 ?
C4' O1' . 1.414(15) ?
C4' H4'1 . 0.9700 ?
C4' H4'2 . 0.9700 ?
C5' O1' . 1.389(14) ?
C5' H5'1 . 0.9700 ?
C5' H5'2 . 0.9700 ?
O2 H1W . 0.840(19) ?
O2 H2W . 0.84(2) ?

loop_
_geom_hbond_atom_site_label_D
_geom_hbond_atom_site_label_H
_geom_hbond_atom_site_label_A
_geom_hbond_site_symmetry_A
_geom_hbond_distance_DH
_geom_hbond_distance_HA
_geom_hbond_distance_DA
_geom_hbond_angle_DHA
_geom_hbond_publ_flag
N2 H2<i>E</i> Cl1 4_565 0.89 2.79 3.509(3) 138.6 yes
N2 H2<i>E</i> O1 1_545 0.89 2.62 3.138(6) 117.8 yes
N2 H2<i>E</i> O1' 1_545 0.89 2.38 2.998(10) 126.3 yes
N2 H2<i>F</i> Cl1 . 0.89 2.56 3.407(3) 158.9 yes
C2 H2<i>A</i> Cl1 2_556 0.97 2.94 3.894(5) 168.8 yes
C3 H3<i>D</i> O2 . 0.97 2.38 3.120(7) 132.5 yes
C6 H6<i>C</i> O2 3_666 0.97 2.19 3.002(8) 140.4 yes
C4 H4<i>B</i> Cl1 1_565 0.97 2.84 3.799(7) 168.1 yes
C4' H4'1 O1' 3_676 0.97 1.81 2.72(2) 156.0 yes
C4' H4'2 Cl1 1_565 0.97 2.88 3.827(16) 167.2 yes
O2 H1<i>W</i> Cl1 . 0.840(19) 2.23(2) 3.054(3) 166(4) yes
O2 H2<i>W</i> Cl1 2_656 0.84(2) 2.24(2) 3.069(3) 166(5) yes

loop_
_geom_torsion_atom_site_label_1
_geom_torsion_atom_site_label_2
_geom_torsion_atom_site_label_3
_geom_torsion_atom_site_label_4
_geom_torsion_site_symmetry_1
_geom_torsion_site_symmetry_2
_geom_torsion_site_symmetry_3
_geom_torsion_site_symmetry_4
_geom_torsion
_geom_torsion_publ_flag
Ni1 N2 C1 C2 . . . . -40.4(4) ?
N2 C1 C2 N1 . . . . 57.2(5) ?
C1 C2 N1 C6 . . . . 79.2(5) ?
C1 C2 N1 C3 . . . . -162.3(4) ?
C1 C2 N1 Ni1 . . . . -41.1(4) ?
C6 N1 C3 C4' . . . . -27.4(12) ?
C2 N1 C3 C4' . . . . -148.9(10) ?
Ni1 N1 C3 C4' . . . . 97.7(10) ?
C6 N1 C3 C4 . . . . 43.7(7) ?
C2 N1 C3 C4 . . . . -77.8(6) ?
Ni1 N1 C3 C4 . . . . 168.8(5) ?
C3 N1 C6 C5' . . . . 22.1(12) ?
C2 N1 C6 C5' . . . . 141.0(10) ?
Ni1 N1 C6 C5' . . . . -104.5(10) ?
C3 N1 C6 C5 . . . . -41.7(8) ?
C2 N1 C6 C5 . . . . 77.2(6) ?
Ni1 N1 C6 C5 . . . . -168.3(5) ?
C4 O1 C5 C6 . . . . -53.8(8) ?
N1 C6 C5 O1 . . . . 49.0(9) ?
C5 O1 C4 C3 . . . . 58.6(8) ?
N1 C3 C4 O1 . . . . -56.0(8) ?
N1 C3 C4' O1' . . . . 42.8(18) ?
N1 C6 C5' O1' . . . . -37(2) ?
C6 C5' O1' C4' . . . . 50(2) ?
C3 C4' O1' C5' . . . . -49(2) ?
